data_7224179
loop_
_publ_author_name
'Ding, Xin'
'Tuikka, Matti J.'
'Hirva, Pipsa'
'Kukushkin, Vadim Yu.'
'Novikov, Alexander S.'
'Haukka, Matti'

_publ_section_title
;
 Fine-tuning halogen bonding properties of diiodine through
 halogen--halogen charge transfer -- extended
 [Ru(2,2&#x2032;-bipyridine)(CO)2X2]&#x00B7;I2systems (X = Cl, Br, I)
;
_journal_issue 11
_journal_name_full CrystEngComm
_journal_page_first 1987
_journal_paper_doi 10.1039/C5CE02396C
_journal_volume 18
_journal_year 2016
_chemical_absolute_configuration unk
_chemical_formula_moiety 'C12 H8 I4 N2 O2 Ru, 2(I4)'
_chemical_formula_sum 'C12 H8 I6 N2 O2 Ru'
_chemical_formula_weight 1074.67
_chemical_name_systematic
; 
 ? 
;
_space_group_IT_number 18
_symmetry_cell_setting orthorhombic
_symmetry_space_group_name_Hall 'P 2 2ab'
_symmetry_space_group_name_H-M 'P 21 21 2'
_atom_sites_solution_hydrogens geom
_atom_sites_solution_primary direct
_atom_sites_solution_secondary difmap
_audit_creation_method SHELXL-97
_audit_update_record
;
2014-06-19 deposited with the CCDC.
2016-02-09 downloaded from the CCDC.
;
_cell_angle_alpha 90.00
_cell_angle_beta 90.00
_cell_angle_gamma 90.00
_cell_formula_units_Z 2
_cell_length_a 15.6811(6)
_cell_length_b 7.3656(3)
_cell_length_c 9.4737(4)
_cell_measurement_reflns_used 9909
_cell_measurement_temperature 100(2)
_cell_measurement_theta_max 40.17
_cell_measurement_theta_min 2.51
_cell_volume 1094.22(8)
_computing_cell_refinement 'SAINT (Bruker AXS, 2009)'
_computing_data_collection 'APEX2 (Bruker AXS, 2010)'
_computing_data_reduction 'SAINT (Bruker AXS, 2009)'
_computing_molecular_graphics 'Diamond v.3.2f (Brandenburg, 2010)'
_computing_publication_material 'SHELXL-97 (Sheldrick, 2008)'
_computing_structure_refinement 'SHELXL-97 (Sheldrick, 2008)'
_computing_structure_solution 'SHELXS-97 (Sheldrick, 2008)'
_diffrn_ambient_temperature 100(2)
_diffrn_detector_area_resol_mean 16
_diffrn_measured_fraction_theta_full 1.000
_diffrn_measured_fraction_theta_max 1.000
_diffrn_measurement_device '62mm x 62mm CCD camera on three-circle goniostat'
_diffrn_measurement_device_type 'Bruker SMART APEX II CCD'
_diffrn_measurement_method '\f scans and \w scans'
_diffrn_radiation_monochromator 'flat graphite crystal'
_diffrn_radiation_source 'fine-focus sealed tube'
_diffrn_radiation_type MoK\a
_diffrn_radiation_wavelength 0.71073
_diffrn_reflns_av_R_equivalents 0.0327
_diffrn_reflns_av_sigmaI/netI 0.0290
_diffrn_reflns_limit_h_max 26
_diffrn_reflns_limit_h_min -26
_diffrn_reflns_limit_k_max 12
_diffrn_reflns_limit_k_min -12
_diffrn_reflns_limit_l_max 16
_diffrn_reflns_limit_l_min -16
_diffrn_reflns_number 22615
_diffrn_reflns_theta_full 37.78
_diffrn_reflns_theta_max 37.78
_diffrn_reflns_theta_min 2.15
_exptl_absorpt_coefficient_mu 9.188
_exptl_absorpt_correction_T_max 0.3357
_exptl_absorpt_correction_T_min 0.0819
_exptl_absorpt_correction_type numerical
_exptl_absorpt_process_details 'SADABS (Sheldrick, 2008)'
_exptl_crystal_colour purple
_exptl_crystal_density_diffrn 3.262
_exptl_crystal_density_method 'not measured'
_exptl_crystal_description plate
_exptl_crystal_F_000 944
_exptl_crystal_size_max 0.55
_exptl_crystal_size_mid 0.27
_exptl_crystal_size_min 0.15
_refine_diff_density_max 0.814
_refine_diff_density_min -0.726
_refine_diff_density_rms 0.140
_refine_ls_abs_structure_details 'Flack H D (1983), Acta Cryst. A39, 876-881'
_refine_ls_abs_structure_Flack 0.014(16)
_refine_ls_extinction_method none
_refine_ls_goodness_of_fit_ref 1.088
_refine_ls_hydrogen_treatment constr
_refine_ls_matrix_type full
_refine_ls_number_parameters 105
_refine_ls_number_reflns 5875
_refine_ls_number_restraints 0
_refine_ls_restrained_S_all 1.088
_refine_ls_R_factor_all 0.0208
_refine_ls_R_factor_gt 0.0193
_refine_ls_shift/su_max 0.002
_refine_ls_shift/su_mean 0.000
_refine_ls_structure_factor_coef Fsqd
_refine_ls_weighting_details 'calc w=1/[\s^2^(Fo^2^)+(0.0084P)^2^+0.4463P] where P=(Fo^2^+2Fc^2^)/3'
_refine_ls_weighting_scheme calc
_refine_ls_wR_factor_gt 0.0400
_refine_ls_wR_factor_ref 0.0404
_reflns_number_gt 5640
_reflns_number_total 5875
_reflns_threshold_expression >2sigma(I)
_cod_data_source_file c5ce02396c2.cif
_cod_data_source_block 3
_cod_depositor_comments 'Adding full bibliography for 7224177--7224184.cif.'
_cod_database_code 7224179

loop_
_symmetry_equiv_pos_as_xyz
'x, y, z'
'-x, -y, z'
'x+1/2, -y+1/2, -z'
'-x+1/2, y+1/2, -z'

loop_
_atom_site_label
_atom_site_type_symbol
_atom_site_fract_x
_atom_site_fract_y
_atom_site_fract_z
_atom_site_U_iso_or_equiv
_atom_site_adp_type
_atom_site_occupancy
_atom_site_symmetry_multiplicity
_atom_site_calc_flag
_atom_site_refinement_flags
I3 I 0.309615(9) 0.33667(2) 0.536555(15) 0.01531(3) Uani 1 1 d .
I4 I 0.278422(9) 0.35766(2) 0.250795(16) 0.01683(3) Uani 1 1 d .
I1 I 0.348650(9) 0.32670(2) 0.867829(15) 0.01641(3) Uani 1 1 d .
Ru1 Ru 0.5000 0.5000 0.86204(3) 0.01095(4) Uani 1 2 d S
O2 O 0.44529(13) 0.7646(3) 0.6348(2) 0.0246(4) Uani 1 1 d .
N1 N 0.46031(11) 0.6574(3) 1.03583(19) 0.0121(3) Uani 1 1 d .
C2 C 0.46433(14) 0.6633(4) 0.7204(2) 0.0165(4) Uani 1 1 d .
C10 C 0.41843(15) 0.8164(3) 1.0283(3) 0.0174(4) Uani 1 1 d .
H10 H 0.4048 0.8637 0.9378 0.021 Uiso 1 1 calc R
C11 C 0.39439(16) 0.9137(4) 1.1461(3) 0.0208(5) Uani 1 1 d .
H11 H 0.3636 1.0242 1.1367 0.025 Uiso 1 1 calc R
C12 C 0.41582(15) 0.8479(4) 1.2783(3) 0.0207(5) Uani 1 1 d .
H12 H 0.4017 0.9141 1.3611 0.025 Uiso 1 1 calc R
C13 C 0.45824(16) 0.6837(4) 1.2874(2) 0.0177(4) Uani 1 1 d .
H13 H 0.4732 0.6355 1.3771 0.021 Uiso 1 1 calc R
C14 C 0.47889(14) 0.5892(3) 1.1650(2) 0.0132(4) Uani 1 1 d .

loop_
_atom_site_aniso_label
_atom_site_aniso_U_11
_atom_site_aniso_U_22
_atom_site_aniso_U_33
_atom_site_aniso_U_23
_atom_site_aniso_U_13
_atom_site_aniso_U_12
I3 0.01571(5) 0.01606(6) 0.01416(6) -0.00026(5) -0.00127(5) -0.00109(5)
I4 0.01936(6) 0.01751(6) 0.01364(6) -0.00191(6) -0.00255(5) 0.00106(5)
I1 0.01588(5) 0.02136(7) 0.01199(6) 0.00205(6) -0.00258(5) -0.00485(6)
Ru1 0.01222(9) 0.01280(9) 0.00783(9) 0.000 0.000 0.00018(8)
O2 0.0280(9) 0.0274(10) 0.0184(9) 0.0071(8) -0.0011(8) 0.0047(8)
N1 0.0114(6) 0.0128(7) 0.0121(7) -0.0006(7) -0.0004(6) -0.0008(6)
C2 0.0186(9) 0.0196(10) 0.0113(8) -0.0007(8) 0.0000(7) 0.0006(9)
C10 0.0187(9) 0.0161(10) 0.0175(10) -0.0005(9) -0.0003(8) 0.0035(8)
C11 0.0181(10) 0.0178(10) 0.0266(12) -0.0050(10) 0.0021(10) 0.0032(8)
C12 0.0216(10) 0.0200(11) 0.0204(11) -0.0071(10) 0.0074(8) -0.0021(10)
C13 0.0215(9) 0.0195(11) 0.0120(9) -0.0032(8) 0.0022(7) -0.0015(9)
C14 0.0132(8) 0.0163(9) 0.0102(8) -0.0013(7) 0.0012(7) -0.0019(7)

loop_
_atom_type_symbol
_atom_type_description
_atom_type_scat_dispersion_real
_atom_type_scat_dispersion_imag
_atom_type_scat_source
C C 0.0033 0.0016 'International Tables Vol C Tables 4.2.6.8 and 6.1.1.4'
H H 0.0000 0.0000 'International Tables Vol C Tables 4.2.6.8 and 6.1.1.4'
N N 0.0061 0.0033 'International Tables Vol C Tables 4.2.6.8 and 6.1.1.4'
O O 0.0106 0.0060 'International Tables Vol C Tables 4.2.6.8 and 6.1.1.4'
Ru Ru -1.2594 0.8363 'International Tables Vol C Tables 4.2.6.8 and 6.1.1.4'
I I -0.4742 1.8119 'International Tables Vol C Tables 4.2.6.8 and 6.1.1.4'

loop_
_geom_angle_atom_site_label_1
_geom_angle_atom_site_label_2
_geom_angle_atom_site_label_3
_geom_angle
_geom_angle_site_symmetry_1
_geom_angle_site_symmetry_3
_geom_angle_publ_flag
I4 I3 I1 177.941(7) . . yes
I3 I4 I1 152.083(6) . 1_554 yes
Ru1 I1 I3 97.914(7) . . yes
C2 Ru1 C2 89.33(15) . 2_665 ?
C2 Ru1 N1 96.74(9) . . yes
C2 Ru1 N1 173.59(10) 2_665 . ?
C2 Ru1 N1 173.59(10) . 2_665 ?
C2 Ru1 N1 96.74(9) 2_665 2_665 ?
N1 Ru1 N1 77.27(11) . 2_665 yes
C2 Ru1 I1 88.49(7) . 2_665 ?
C2 Ru1 I1 93.17(7) 2_665 2_665 ?
N1 Ru1 I1 89.06(5) . 2_665 ?
N1 Ru1 I1 89.12(5) 2_665 2_665 ?
C2 Ru1 I1 93.17(7) . . ?
C2 Ru1 I1 88.49(7) 2_665 . ?
N1 Ru1 I1 89.12(5) . . ?
N1 Ru1 I1 89.06(5) 2_665 . ?
I1 Ru1 I1 177.668(12) 2_665 . ?
C10 N1 C14 118.4(2) . . ?
C10 N1 Ru1 125.58(16) . . ?
C14 N1 Ru1 115.97(15) . . ?
O2 C2 Ru1 177.8(2) . . ?
N1 C10 C11 122.9(2) . . ?
N1 C10 H10 118.5 . . ?
C11 C10 H10 118.5 . . ?
C10 C11 C12 118.9(2) . . ?
C10 C11 H11 120.5 . . ?
C12 C11 H11 120.5 . . ?
C13 C12 C11 118.7(2) . . ?
C13 C12 H12 120.7 . . ?
C11 C12 H12 120.7 . . ?
C12 C13 C14 119.8(2) . . ?
C12 C13 H13 120.1 . . ?
C14 C13 H13 120.1 . . ?
N1 C14 C13 121.2(2) . . ?
N1 C14 C14 115.35(13) . 2_665 ?
C13 C14 C14 123.48(15) . 2_665 ?

loop_
_geom_bond_atom_site_label_1
_geom_bond_atom_site_label_2
_geom_bond_distance
_geom_bond_site_symmetry_2
_geom_bond_publ_flag
I3 I4 2.7554(2) . yes
I3 I1 3.1984(2) . yes
I4 I1 3.7984(3) 1_554 yes
I1 Ru1 2.69540(16) . yes
Ru1 C2 1.887(3) . yes
Ru1 C2 1.887(3) 2_665 ?
Ru1 N1 2.1077(19) . yes
Ru1 N1 2.1078(19) 2_665 ?
Ru1 I1 2.69536(16) 2_665 ?
O2 C2 1.142(3) . ?
N1 C10 1.344(3) . ?
N1 C14 1.355(3) . ?
C10 C11 1.379(4) . ?
C10 H10 0.9500 . ?
C11 C12 1.385(4) . ?
C11 H11 0.9500 . ?
C12 C13 1.383(4) . ?
C12 H12 0.9500 . ?
C13 C14 1.391(3) . ?
C13 H13 0.9500 . ?
C14 C14 1.471(5) 2_665 ?
